data_8106681
loop_
_publ_author_name
'Pairan, Nur Farahin'
'Kasim, Noor Azilah Mohd'
'Yamin, Bohari M.'
'Shah, Noor Aisyah Ahmad'

_publ_section_title
;
 Crystal structure of
 (E)-N,N-diethyl-2-(5-nitrothiazol-2-yl)-1-phenylethen-1-amine,
 C15H17N3O2S
;
_journal_issue 5
_journal_name_full 'Zeitschrift f\"ur Kristallographie - New Crystal Structures'
_journal_page_first 795
_journal_page_last 797
_journal_paper_doi 10.1515/ncrs-2017-0043
_journal_volume 232
_journal_year 2017
_chemical_formula_moiety 'C15 H17 N3 O2 S'
_chemical_formula_sum 'C15 H17 N3 O2 S'
_chemical_formula_weight 303.38
_chemical_name_systematic
; 
5-nitro-2-(<i>N</i>,<i>N</i>-diethylphenylethenamino)-1,3-thiazole

;
_space_group_IT_number 14
_space_group_name_Hall '-P 2yn'
_space_group_name_H-M_alt 'P 1 21/n 1'
_symmetry_cell_setting monoclinic
_symmetry_space_group_name_Hall '-P 2yn'
_symmetry_space_group_name_H-M 'P 1 21/n 1'
_atom_sites_solution_hydrogens geom
_atom_sites_solution_primary direct
_atom_sites_solution_secondary difmap
_audit_creation_method SHELXL-97
_cell_angle_alpha 90.00
_cell_angle_beta 91.061(5)
_cell_angle_gamma 90.00
_cell_formula_units_Z 4
_cell_length_a 9.0650(15)
_cell_length_b 16.342(3)
_cell_length_c 10.1187(17)
_cell_measurement_reflns_used 38065
_cell_measurement_temperature 308(2)
_cell_measurement_theta_max 28.3
_cell_measurement_theta_min 2.9
_cell_volume 1498.7(4)
_computing_cell_refinement 'SAINT (Version 6.36a) (Bruker, 2009)'
_computing_data_collection 'SMART (Version 5.630) (Bruker, 2009)'
_computing_data_reduction 'SAINT (Version 6.36a) (Bruker, 2009)'
_computing_molecular_graphics
;
;
_computing_publication_material
;                                                             
SHELXTL and PLATON (Spek, 2009)
;
_computing_structure_refinement 'SHELXL-97 (Sheldrick, 2008)'
_computing_structure_solution 'SHELXS-97 (Sheldrick, 2008)'
_diffrn_ambient_temperature 308(2)
_diffrn_detector_area_resol_mean 83.66
_diffrn_measured_fraction_theta_full 0.99
_diffrn_measured_fraction_theta_max 0.99
_diffrn_measurement_device_type
;
Bruker SMART APEX CCD area-detector diffractometer
;
_diffrn_measurement_method '\w scan'
_diffrn_radiation_monochromator graphite
_diffrn_radiation_source 'fine-focus sealed tube'
_diffrn_radiation_type MoK\a
_diffrn_radiation_wavelength 0.71073
_diffrn_reflns_av_R_equivalents 0.1706
_diffrn_reflns_av_sigmaI/netI 0.1001
_diffrn_reflns_limit_h_max 12
_diffrn_reflns_limit_h_min -11
_diffrn_reflns_limit_k_max 21
_diffrn_reflns_limit_k_min -21
_diffrn_reflns_limit_l_max 13
_diffrn_reflns_limit_l_min -13
_diffrn_reflns_number 38065
_diffrn_reflns_theta_full 28.3
_diffrn_reflns_theta_max 28.3
_diffrn_reflns_theta_min 2.9
_diffrn_standards_interval_count 0
_diffrn_standards_interval_time 0
_diffrn_standards_number 0
_exptl_absorpt_coefficient_mu 0.224
_exptl_absorpt_correction_T_max 0.9758
_exptl_absorpt_correction_T_min 0.9040
_exptl_absorpt_correction_type multi-scan
_exptl_absorpt_process_details 'Sadabs Version 2.01 (Bruker, 2009)'
_exptl_crystal_colour red
_exptl_crystal_density_diffrn 1.345
_exptl_crystal_density_method 'not measured'
_exptl_crystal_description block
_exptl_crystal_F_000 640
_exptl_crystal_size_max 0.46
_exptl_crystal_size_mid 0.35
_exptl_crystal_size_min 0.11
_refine_diff_density_max 0.21
_refine_diff_density_min -0.26
_refine_diff_density_rms 0.049
_refine_ls_extinction_coef 0.0165(15)
_refine_ls_extinction_expression Fc^*^=kFc[1+0.001xFc^2^\l^3^/sin(2\q)]^-1/4^
_refine_ls_extinction_method SHELXL
_refine_ls_goodness_of_fit_ref 1.037
_refine_ls_hydrogen_treatment constr
_refine_ls_matrix_type full
_refine_ls_number_parameters 191
_refine_ls_number_reflns 3694
_refine_ls_number_restraints 0
_refine_ls_restrained_S_all 1.037
_refine_ls_R_factor_all 0.1671
_refine_ls_R_factor_gt 0.0645
_refine_ls_shift/su_max 0.001
_refine_ls_shift/su_mean 0.000
_refine_ls_structure_factor_coef Fsqd
_refine_ls_weighting_details 'calc w=1/[\s^2^(Fo^2^)+(0.0374P)^2^+0.7475P] where P=(Fo^2^+2Fc^2^)/3'
_refine_ls_weighting_scheme calc
_refine_ls_wR_factor_gt 0.1042
_refine_ls_wR_factor_ref 0.1323
_reflns_number_gt 1880
_reflns_number_total 3694
_reflns_threshold_expression >2sigma(I)
_cod_data_source_file suppl_ncrs-2017-0043_suppl.cif
_cod_data_source_block ai1
_cod_depositor_comments
;
The following automatic conversions were performed:

data item '_symmetry_cell_setting' value 'Monoclinic' was changed to
'monoclinic' in accordance with the built-in table derived from the
CIF Core dictionary named 'cif_core.dic' version 2.4.5 last updated
on 2014-11-21.

Automatic conversion script
Id: cif_fix_values 8738 2021-04-28 16:35:53Z antanas 
;
_cod_original_sg_symbol_H-M 'P 21/n'
_cod_database_code 8106681

loop_
_symmetry_equiv_pos_as_xyz
'x, y, z'
'-x+1/2, y+1/2, -z+1/2'
'-x, -y, -z'
'x-1/2, -y-1/2, z-1/2'

loop_
_atom_site_label
_atom_site_type_symbol
_atom_site_fract_x
_atom_site_fract_y
_atom_site_fract_z
_atom_site_U_iso_or_equiv
_atom_site_adp_type
_atom_site_occupancy
_atom_site_symmetry_multiplicity
_atom_site_calc_flag
_atom_site_refinement_flags
_atom_site_disorder_assembly
_atom_site_disorder_group
S1 S 0.26201(8) 0.10068(4) 0.47756(7) 0.0470(2) Uani 1 1 d . . .
O1 O 0.4724(2) 0.07587(15) 0.1519(2) 0.0784(7) Uani 1 1 d . . .
O2 O 0.5499(2) 0.08282(16) 0.3544(2) 0.0826(8) Uani 1 1 d . . .
N1 N 0.4499(3) 0.08231(15) 0.2708(3) 0.0557(7) Uani 1 1 d . . .
N2 N 0.0524(2) 0.09474(14) 0.3003(2) 0.0481(6) Uani 1 1 d . . .
N3 N -0.1649(2) 0.13767(13) 0.7209(2) 0.0449(6) Uani 1 1 d . . .
C1 C 0.1802(3) 0.08721(16) 0.2366(3) 0.0501(7) Uani 1 1 d . . .
H1A H 0.1837 0.0811 0.1453 0.060 Uiso 1 1 calc R . .
C2 C 0.3035(3) 0.08905(16) 0.3135(3) 0.0425(7) Uani 1 1 d . . .
C3 C 0.0761(3) 0.10336(14) 0.4305(2) 0.0374(6) Uani 1 1 d . . .
C4 C -0.0452(3) 0.11319(15) 0.5152(3) 0.0417(6) Uani 1 1 d . . .
H4A H -0.1383 0.1069 0.4762 0.050 Uiso 1 1 calc R . .
C5 C -0.0423(3) 0.13083(15) 0.6478(3) 0.0388(6) Uani 1 1 d . . .
C6 C 0.1002(3) 0.14565(16) 0.7180(2) 0.0393(6) Uani 1 1 d . . .
C7 C 0.1627(3) 0.22314(17) 0.7157(3) 0.0482(7) Uani 1 1 d . . .
H7A H 0.1157 0.2650 0.6691 0.058 Uiso 1 1 calc R . .
C8 C 0.2938(3) 0.2384(2) 0.7817(3) 0.0588(9) Uani 1 1 d . . .
H8A H 0.3357 0.2903 0.7795 0.071 Uiso 1 1 calc R . .
C9 C 0.3625(3) 0.1766(3) 0.8507(3) 0.0641(10) Uani 1 1 d . . .
H9A H 0.4499 0.1872 0.8971 0.077 Uiso 1 1 calc R . .
C10 C 0.3039(3) 0.0993(2) 0.8522(3) 0.0596(8) Uani 1 1 d . . .
H10A H 0.3525 0.0576 0.8980 0.072 Uiso 1 1 calc R . .
C11 C 0.1722(3) 0.08324(18) 0.7855(3) 0.0481(7) Uani 1 1 d . . .
H11A H 0.1323 0.0308 0.7861 0.058 Uiso 1 1 calc R . .
C12 C -0.1625(3) 0.16785(18) 0.8579(3) 0.0545(8) Uani 1 1 d . . .
H12A H -0.2408 0.2077 0.8679 0.065 Uiso 1 1 calc R . .
H12B H -0.0694 0.1954 0.8754 0.065 Uiso 1 1 calc R . .
C13 C -0.1815(4) 0.1006(2) 0.9588(3) 0.0812(11) Uani 1 1 d . . .
H13A H -0.1791 0.1237 1.0460 0.122 Uiso 1 1 calc R . .
H13B H -0.1031 0.0615 0.9509 0.122 Uiso 1 1 calc R . .
H13C H -0.2746 0.0738 0.9435 0.122 Uiso 1 1 calc R . .
C14 C -0.3122(3) 0.12774(17) 0.6616(3) 0.0475(7) Uani 1 1 d . . .
H14A H -0.3792 0.1086 0.7286 0.057 Uiso 1 1 calc R . .
H14B H -0.3086 0.0865 0.5929 0.057 Uiso 1 1 calc R . .
C15 C -0.3710(3) 0.20648(18) 0.6031(3) 0.0585(8) Uani 1 1 d . . .
H15A H -0.4676 0.1972 0.5654 0.088 Uiso 1 1 calc R . .
H15B H -0.3061 0.2251 0.5354 0.088 Uiso 1 1 calc R . .
H15C H -0.3767 0.2472 0.6711 0.088 Uiso 1 1 calc R . .

loop_
_atom_site_aniso_label
_atom_site_aniso_U_11
_atom_site_aniso_U_22
_atom_site_aniso_U_33
_atom_site_aniso_U_23
_atom_site_aniso_U_13
_atom_site_aniso_U_12
S1 0.0425(4) 0.0598(5) 0.0388(4) -0.0046(4) 0.0011(3) 0.0000(4)
O1 0.0715(16) 0.114(2) 0.0500(14) -0.0057(13) 0.0215(12) 0.0115(14)
O2 0.0484(13) 0.131(2) 0.0680(16) -0.0155(15) 0.0004(12) 0.0009(14)
N1 0.0529(16) 0.0624(17) 0.0520(16) -0.0032(13) 0.0077(14) 0.0036(13)
N2 0.0482(14) 0.0586(15) 0.0373(13) -0.0047(11) -0.0015(11) 0.0076(12)
N3 0.0420(14) 0.0510(14) 0.0418(13) -0.0078(11) 0.0043(11) -0.0044(11)
C1 0.062(2) 0.0521(18) 0.0360(15) -0.0048(13) 0.0055(15) 0.0088(15)
C2 0.0462(16) 0.0431(16) 0.0384(15) -0.0056(12) 0.0050(13) 0.0035(13)
C3 0.0400(15) 0.0308(14) 0.0412(15) -0.0010(12) -0.0050(12) 0.0021(12)
C4 0.0376(15) 0.0434(16) 0.0439(16) -0.0007(13) -0.0024(12) 0.0009(12)
C5 0.0397(15) 0.0357(15) 0.0411(16) 0.0004(12) 0.0030(13) -0.0009(12)
C6 0.0395(15) 0.0457(16) 0.0328(14) -0.0025(12) 0.0047(12) -0.0024(13)
C7 0.0542(18) 0.0490(18) 0.0416(16) -0.0069(13) 0.0063(14) -0.0046(14)
C8 0.055(2) 0.071(2) 0.0513(19) -0.0189(17) 0.0089(16) -0.0161(17)
C9 0.0384(18) 0.107(3) 0.0471(19) -0.0236(19) 0.0015(15) -0.0087(19)
C10 0.0485(18) 0.086(3) 0.0447(17) -0.0007(17) -0.0024(14) 0.0094(18)
C11 0.0499(18) 0.0543(18) 0.0403(16) 0.0018(13) 0.0036(14) 0.0001(14)
C12 0.0565(19) 0.0586(19) 0.0487(18) -0.0130(15) 0.0116(15) -0.0037(15)
C13 0.106(3) 0.089(3) 0.049(2) 0.0006(19) 0.0166(19) 0.001(2)
C14 0.0417(16) 0.0498(18) 0.0514(17) -0.0074(14) 0.0094(13) -0.0065(13)
C15 0.0487(18) 0.061(2) 0.066(2) 0.0041(16) 0.0067(16) 0.0021(15)

loop_
_atom_type_symbol
_atom_type_description
_atom_type_scat_dispersion_real
_atom_type_scat_dispersion_imag
_atom_type_scat_source
C C 0.0033 0.0016 'International Tables Vol C Tables 4.2.6.8 and 6.1.1.4'
H H 0.0000 0.0000 'International Tables Vol C Tables 4.2.6.8 and 6.1.1.4'
N N 0.0061 0.0033 'International Tables Vol C Tables 4.2.6.8 and 6.1.1.4'
O O 0.0106 0.0060 'International Tables Vol C Tables 4.2.6.8 and 6.1.1.4'
S S 0.1246 0.1234 'International Tables Vol C Tables 4.2.6.8 and 6.1.1.4'

loop_
_geom_angle_atom_site_label_1
_geom_angle_atom_site_label_2
_geom_angle_atom_site_label_3
_geom_angle
_geom_angle_site_symmetry_1
_geom_angle_site_symmetry_3
C2 S1 C3 88.08(13) . .
O2 N1 O1 122.8(3) . .
O2 N1 C2 118.4(2) . .
O1 N1 C2 118.8(3) . .
C3 N2 C1 111.0(2) . .
C5 N3 C14 121.3(2) . .
C5 N3 C12 123.1(2) . .
C14 N3 C12 114.9(2) . .
N2 C1 C2 115.7(2) . .
N2 C1 H1A 122.2 . .
C2 C1 H1A 122.2 . .
C1 C2 N1 126.6(3) . .
C1 C2 S1 111.5(2) . .
N1 C2 S1 121.9(2) . .
N2 C3 C4 119.7(2) . .
N2 C3 S1 113.75(19) . .
C4 C3 S1 126.5(2) . .
C5 C4 C3 127.9(2) . .
C5 C4 H4A 116.1 . .
C3 C4 H4A 116.1 . .
N3 C5 C4 123.5(2) . .
N3 C5 C6 116.2(2) . .
C4 C5 C6 120.3(2) . .
C11 C6 C7 119.4(3) . .
C11 C6 C5 121.0(2) . .
C7 C6 C5 119.6(2) . .
C8 C7 C6 120.4(3) . .
C8 C7 H7A 119.8 . .
C6 C7 H7A 119.8 . .
C9 C8 C7 119.7(3) . .
C9 C8 H8A 120.2 . .
C7 C8 H8A 120.2 . .
C10 C9 C8 120.8(3) . .
C10 C9 H9A 119.6 . .
C8 C9 H9A 119.6 . .
C9 C10 C11 120.0(3) . .
C9 C10 H10A 120.0 . .
C11 C10 H10A 120.0 . .
C6 C11 C10 119.7(3) . .
C6 C11 H11A 120.1 . .
C10 C11 H11A 120.1 . .
N3 C12 C13 113.1(2) . .
N3 C12 H12A 109.0 . .
C13 C12 H12A 109.0 . .
N3 C12 H12B 109.0 . .
C13 C12 H12B 109.0 . .
H12A C12 H12B 107.8 . .
C12 C13 H13A 109.5 . .
C12 C13 H13B 109.5 . .
H13A C13 H13B 109.5 . .
C12 C13 H13C 109.5 . .
H13A C13 H13C 109.5 . .
H13B C13 H13C 109.5 . .
N3 C14 C15 112.3(2) . .
N3 C14 H14A 109.1 . .
C15 C14 H14A 109.1 . .
N3 C14 H14B 109.1 . .
C15 C14 H14B 109.1 . .
H14A C14 H14B 107.9 . .
C14 C15 H15A 109.5 . .
C14 C15 H15B 109.5 . .
H15A C15 H15B 109.5 . .
C14 C15 H15C 109.5 . .
H15A C15 H15C 109.5 . .
H15B C15 H15C 109.5 . .

loop_
_geom_bond_atom_site_label_1
_geom_bond_atom_site_label_2
_geom_bond_distance
_geom_bond_site_symmetry_2
S1 C2 1.719(3) .
S1 C3 1.743(3) .
O1 N1 1.229(3) .
O2 N1 1.228(3) .
N1 C2 1.408(3) .
N2 C3 1.338(3) .
N2 C1 1.342(3) .
N3 C5 1.351(3) .
N3 C14 1.463(3) .
N3 C12 1.471(3) .
C1 C2 1.350(4) .
C1 H1A 0.9300 .
C3 C4 1.416(3) .
C4 C5 1.372(3) .
C4 H4A 0.9300 .
C5 C6 1.482(3) .
C6 C11 1.384(4) .
C6 C7 1.388(4) .
C7 C8 1.375(4) .
C7 H7A 0.9300 .
C8 C9 1.371(4) .
C8 H8A 0.9300 .
C9 C10 1.371(4) .
C9 H9A 0.9300 .
C10 C11 1.385(4) .
C10 H10A 0.9300 .
C11 H11A 0.9300 .
C12 C13 1.512(4) .
C12 H12A 0.9700 .
C12 H12B 0.9700 .
C13 H13A 0.9600 .
C13 H13B 0.9600 .
C13 H13C 0.9600 .
C14 C15 1.510(4) .
C14 H14A 0.9700 .
C14 H14B 0.9700 .
C15 H15A 0.9600 .
C15 H15B 0.9600 .
C15 H15C 0.9600 .

loop_
_geom_torsion_atom_site_label_1
_geom_torsion_atom_site_label_2
_geom_torsion_atom_site_label_3
_geom_torsion_atom_site_label_4
_geom_torsion
_geom_torsion_site_symmetry_1
_geom_torsion_site_symmetry_2
_geom_torsion_site_symmetry_3
_geom_torsion_site_symmetry_4
C3 N2 C1 C2 0.5(3) . . . .
N2 C1 C2 N1 179.9(2) . . . .
N2 C1 C2 S1 0.1(3) . . . .
O2 N1 C2 C1 -177.9(3) . . . .
O1 N1 C2 C1 1.8(4) . . . .
O2 N1 C2 S1 1.8(4) . . . .
O1 N1 C2 S1 -178.5(2) . . . .
C3 S1 C2 C1 -0.5(2) . . . .
C3 S1 C2 N1 179.7(2) . . . .
C1 N2 C3 C4 179.3(2) . . . .
C1 N2 C3 S1 -0.9(3) . . . .
C2 S1 C3 N2 0.8(2) . . . .
C2 S1 C3 C4 -179.4(2) . . . .
N2 C3 C4 C5 -172.9(2) . . . .
S1 C3 C4 C5 7.3(4) . . . .
C14 N3 C5 C4 -1.0(4) . . . .
C12 N3 C5 C4 -171.1(2) . . . .
C14 N3 C5 C6 177.5(2) . . . .
C12 N3 C5 C6 7.4(4) . . . .
C3 C4 C5 N3 -178.8(2) . . . .
C3 C4 C5 C6 2.7(4) . . . .
N3 C5 C6 C11 86.1(3) . . . .
C4 C5 C6 C11 -95.3(3) . . . .
N3 C5 C6 C7 -94.1(3) . . . .
C4 C5 C6 C7 84.4(3) . . . .
C11 C6 C7 C8 -1.1(4) . . . .
C5 C6 C7 C8 179.1(2) . . . .
C6 C7 C8 C9 -0.3(4) . . . .
C7 C8 C9 C10 1.6(4) . . . .
C8 C9 C10 C11 -1.3(4) . . . .
C7 C6 C11 C10 1.4(4) . . . .
C5 C6 C11 C10 -178.9(2) . . . .
C9 C10 C11 C6 -0.2(4) . . . .
C5 N3 C12 C13 -105.1(3) . . . .
C14 N3 C12 C13 84.2(3) . . . .
C5 N3 C14 C15 -86.1(3) . . . .
C12 N3 C14 C15 84.8(3) . . . .
